data_2210689
loop_
_publ_author_name
'Zhu, Li-Na'
'Li, Chang-Qing'
'Li, Xiao-Zeng'
'Li, Rong'

_publ_section_title
;
 Bis(2-hydroxy-1-naphthaldehyde) oxaloyldihydrazone dihydrate
;
_journal_issue 10
_journal_name_full 'Acta Crystallographica Section E'
_journal_page_first o4603
_journal_page_last o4605
_journal_paper_doi 10.1107/S1600536806037615
_journal_volume 62
_journal_year 2006
_chemical_formula_iupac 'C24 H18 N4 O4 , 2H2 O'
_chemical_formula_moiety 'C24 H18 N4 O4 , 2H2 O'
_chemical_formula_sum 'C24 H22 N4 O6'
_chemical_formula_weight 462.46
_chemical_name_systematic
;
Bis(2-hydroxy-1-naphthaldehyde) oxaloyldihydrazone dihydrate
;
_space_group_IT_number 14
_symmetry_cell_setting monoclinic
_symmetry_space_group_name_Hall '-P 2ybc'
_symmetry_space_group_name_H-M 'P 1 21/c 1'
_atom_sites_solution_hydrogens geom
_atom_sites_solution_primary direct
_atom_sites_solution_secondary difmap
_cell_angle_alpha 90.00
_cell_angle_beta 114.983(5)
_cell_angle_gamma 90.00
_cell_formula_units_Z 2
_cell_length_a 13.678(4)
_cell_length_b 5.9250(18)
_cell_length_c 14.883(5)
_cell_measurement_reflns_used 649
_cell_measurement_temperature 293(2)
_cell_measurement_theta_max 26.30
_cell_measurement_theta_min 2.76
_cell_volume 1093.3(6)
_computing_cell_refinement 'SAINT (Bruker, 2003)'
_computing_data_collection 'APEXII (Bruker, 2003)'
_computing_data_reduction SAINT
_computing_molecular_graphics 'SHELXTL (Bruker, 2003)'
_computing_publication_material SHELXTL
_computing_structure_refinement 'SHELXL97 (Sheldrick, 1997)'
_computing_structure_solution 'SHELXS97 (Sheldrick, 1997)'
_diffrn_ambient_temperature 293(2)
_diffrn_measured_fraction_theta_full 0.998
_diffrn_measured_fraction_theta_max 0.998
_diffrn_measurement_device_type 'Bruker APEX-II CCD area-detector'
_diffrn_measurement_method '\f and \w'
_diffrn_radiation_monochromator graphite
_diffrn_radiation_source 'fine-focus sealed tube'
_diffrn_radiation_type MoK\a
_diffrn_radiation_wavelength 0.71073
_diffrn_reflns_av_R_equivalents 0.0381
_diffrn_reflns_av_sigmaI/netI 0.0501
_diffrn_reflns_limit_h_max 15
_diffrn_reflns_limit_h_min -16
_diffrn_reflns_limit_k_max 7
_diffrn_reflns_limit_k_min -3
_diffrn_reflns_limit_l_max 17
_diffrn_reflns_limit_l_min -17
_diffrn_reflns_number 5069
_diffrn_reflns_theta_full 25.00
_diffrn_reflns_theta_max 25.00
_diffrn_reflns_theta_min 1.64
_diffrn_standards_number 0
_exptl_absorpt_coefficient_mu 0.103
_exptl_absorpt_correction_T_max 1.000000
_exptl_absorpt_correction_T_min 0.822124
_exptl_absorpt_correction_type multi-scan
_exptl_absorpt_process_details '(SADABS; Sheldrick, 1996)'
_exptl_crystal_colour yellow
_exptl_crystal_density_diffrn 1.405
_exptl_crystal_density_method 'not measured'
_exptl_crystal_description needle
_exptl_crystal_F_000 484
_exptl_crystal_size_max 0.20
_exptl_crystal_size_mid 0.18
_exptl_crystal_size_min 0.10
_refine_diff_density_max 0.298
_refine_diff_density_min -0.249
_refine_ls_extinction_method none
_refine_ls_goodness_of_fit_ref 1.020
_refine_ls_hydrogen_treatment constr
_refine_ls_matrix_type full
_refine_ls_number_parameters 155
_refine_ls_number_reflns 1918
_refine_ls_number_restraints 0
_refine_ls_restrained_S_all 1.020
_refine_ls_R_factor_all 0.1017
_refine_ls_R_factor_gt 0.0527
_refine_ls_shift/su_max 0.001
_refine_ls_shift/su_mean 0.001
_refine_ls_structure_factor_coef Fsqd
_refine_ls_weighting_details 'calc w=1/[\s^2^(Fo^2^)+(0.0569P)^2^+0.2643P] where P=(Fo^2^+2Fc^2^)/3'
_refine_ls_weighting_scheme calc
_refine_ls_wR_factor_gt 0.1155
_refine_ls_wR_factor_ref 0.1353
_reflns_number_gt 1149
_reflns_number_total 1918
_reflns_threshold_expression I>2\s(I)
_cod_data_source_file kp2043.cif
_cod_data_source_block I
_cod_original_sg_symbol_H-M 'P 21/c'
_cod_database_code 2210689
_cod_database_fobs_code 2210689

loop_
_symmetry_equiv_pos_as_xyz
'x, y, z'
'-x, y+1/2, -z+1/2'
'-x, -y, -z'
'x, -y-1/2, z-1/2'

loop_
_atom_site_type_symbol
_atom_site_label
_atom_site_fract_x
_atom_site_fract_y
_atom_site_fract_z
_atom_site_U_iso_or_equiv
_atom_site_adp_type
_atom_site_calc_flag
_atom_site_refinement_flags
_atom_site_occupancy
N N1 0.12945(16) 0.4243(3) 0.04378(15) 0.0398(6) Uani d . 1
N N2 0.07885(16) 0.2389(3) 0.06101(15) 0.0405(6) Uani d . 1
H H2 0.0823 0.2123 0.1191 0.049 Uiso calc R 1
O O1 0.17894(17) 0.6733(4) -0.07084(13) 0.0592(6) Uani d . 1
H H1 0.1481 0.5705 -0.0563 0.089 Uiso calc R 1
O O2 0.01142(15) 0.1287(3) -0.10093(14) 0.0513(5) Uani d . 1
O O3 0.1155(2) 0.2429(5) 0.27006(17) 0.1025(9) Uani d . 1
H H3WA 0.0685 0.3549 0.2426 0.154 Uiso d R 1
H H3WB 0.0975 0.1741 0.3114 0.154 Uiso d R 1
C C1 0.2356(2) 0.7980(4) 0.01065(19) 0.0416(7) Uani d . 1
C C2 0.2877(2) 0.9913(5) -0.0042(2) 0.0518(8) Uani d . 1
H H2A 0.2825 1.0247 -0.0671 0.062 Uiso calc R 1
C C3 0.3451(2) 1.1276(5) 0.0731(2) 0.0507(8) Uani d . 1
H H3 0.3791 1.2536 0.0621 0.061 Uiso calc R 1
C C4 0.3551(2) 1.0850(4) 0.1701(2) 0.0403(7) Uani d . 1
C C5 0.4141(2) 1.2294(5) 0.2501(2) 0.0512(8) Uani d . 1
H H5 0.4462 1.3579 0.2387 0.061 Uiso calc R 1
C C6 0.4251(2) 1.1857(5) 0.3428(2) 0.0603(9) Uani d . 1
H H6 0.4646 1.2828 0.3946 0.072 Uiso calc R 1
C C7 0.3767(2) 0.9928(6) 0.3605(2) 0.0613(9) Uani d . 1
H H7 0.3848 0.9614 0.4245 0.074 Uiso calc R 1
C C8 0.3175(2) 0.8499(5) 0.28468(19) 0.0501(8) Uani d . 1
H H8 0.2855 0.7238 0.2981 0.060 Uiso calc R 1
C C9 0.30387(19) 0.8895(4) 0.18657(18) 0.0367(6) Uani d . 1
C C10 0.24212(19) 0.7450(4) 0.10432(18) 0.0352(6) Uani d . 1
C C11 0.18548(19) 0.5491(4) 0.11817(19) 0.0389(6) Uani d . 1
H H11 0.1900 0.5147 0.1808 0.047 Uiso calc R 1
C C12 0.02400(19) 0.1008(4) -0.0154(2) 0.0382(6) Uani d . 1

loop_
_atom_site_aniso_label
_atom_site_aniso_U_11
_atom_site_aniso_U_22
_atom_site_aniso_U_33
_atom_site_aniso_U_12
_atom_site_aniso_U_13
_atom_site_aniso_U_23
N1 0.0342(12) 0.0319(13) 0.0505(13) -0.0016(10) 0.0152(11) -0.0051(11)
N2 0.0413(13) 0.0321(13) 0.0451(13) -0.0036(10) 0.0155(10) -0.0029(10)
O1 0.0697(15) 0.0626(15) 0.0472(11) -0.0106(11) 0.0265(10) -0.0132(10)
O2 0.0565(13) 0.0484(12) 0.0491(12) -0.0092(10) 0.0224(10) -0.0050(9)
O3 0.139(2) 0.113(2) 0.0717(16) -0.0130(19) 0.0598(16) -0.0087(15)
C1 0.0402(16) 0.0381(16) 0.0474(16) 0.0051(13) 0.0193(13) -0.0027(13)
C2 0.0603(19) 0.0475(19) 0.0543(18) 0.0009(15) 0.0308(16) 0.0075(15)
C3 0.0469(18) 0.0397(17) 0.070(2) -0.0045(13) 0.0286(16) 0.0088(15)
C4 0.0304(15) 0.0308(15) 0.0578(17) 0.0015(11) 0.0168(13) 0.0011(13)
C5 0.0381(16) 0.0359(17) 0.074(2) -0.0052(12) 0.0188(15) -0.0052(15)
C6 0.0519(19) 0.053(2) 0.066(2) -0.0118(15) 0.0158(16) -0.0219(16)
C7 0.065(2) 0.066(2) 0.0497(18) -0.0144(17) 0.0216(16) -0.0128(15)
C8 0.0560(19) 0.0470(18) 0.0477(17) -0.0148(14) 0.0222(14) -0.0052(14)
C9 0.0300(14) 0.0309(15) 0.0478(16) 0.0028(11) 0.0151(12) -0.0010(12)
C10 0.0343(15) 0.0267(14) 0.0442(15) 0.0027(11) 0.0163(12) -0.0003(11)
C11 0.0379(15) 0.0343(15) 0.0424(15) 0.0027(12) 0.0149(13) -0.0016(12)
C12 0.0328(15) 0.0335(15) 0.0453(16) 0.0007(11) 0.0136(12) -0.0036(13)

loop_
_atom_type_symbol
_atom_type_description
_atom_type_scat_dispersion_real
_atom_type_scat_dispersion_imag
_atom_type_scat_source
C C 0.0033 0.0016 ' International Tables Vol C Tables 4.2.6.8 and 6.1.1.4'
H H 0.0000 0.0000 ' International Tables Vol C Tables 4.2.6.8 and 6.1.1.4'
N N 0.0061 0.0033 ' International Tables Vol C Tables 4.2.6.8 and 6.1.1.4'
O O 0.0106 0.0060 ' International Tables Vol C Tables 4.2.6.8 and 6.1.1.4'

loop_
_geom_angle_atom_site_label_1
_geom_angle_atom_site_label_2
_geom_angle_atom_site_label_3
_geom_angle
_geom_angle_publ_flag
C11 N1 N2 117.6(2) yes
C12 N2 N1 118.2(2) yes
C12 N2 H2 120.9 ?
N1 N2 H2 120.9 ?
C1 O1 H1 109.5 ?
H3WA O3 H3WB 108.2 ?
O1 C1 C10 123.0(2) ?
O1 C1 C2 116.0(2) ?
C10 C1 C2 120.9(2) ?
C3 C2 C1 120.0(3) ?
C3 C2 H2A 120.0 ?
C1 C2 H2A 120.0 ?
C2 C3 C4 122.2(3) ?
C2 C3 H3 118.9 ?
C4 C3 H3 118.9 ?
C5 C4 C3 121.9(3) ?
C5 C4 C9 119.6(3) ?
C3 C4 C9 118.5(2) ?
C6 C5 C4 121.6(3) ?
C6 C5 H5 119.2 ?
C4 C5 H5 119.2 ?
C5 C6 C7 119.4(3) ?
C5 C6 H6 120.3 ?
C7 C6 H6 120.3 ?
C8 C7 C6 120.8(3) ?
C8 C7 H7 119.6 ?
C6 C7 H7 119.6 ?
C7 C8 C9 121.6(3) ?
C7 C8 H8 119.2 ?
C9 C8 H8 119.2 ?
C8 C9 C4 116.9(2) ?
C8 C9 C10 123.7(2) ?
C4 C9 C10 119.4(2) ?
C1 C10 C9 118.9(2) ?
C1 C10 C11 120.5(2) ?
C9 C10 C11 120.6(2) ?
N1 C11 C10 119.8(2) yes
N1 C11 H11 120.1 ?
C10 C11 H11 120.1 ?
O2 C12 N2 125.6(2) yes
O2 C12 C12 122.1(3) yes
N2 C12 C12 112.3(3) yes

loop_
_geom_bond_atom_site_label_1
_geom_bond_atom_site_label_2
_geom_bond_site_symmetry_2
_geom_bond_distance
_geom_bond_publ_flag
N1 C11 . 1.282(3) yes
N1 N2 . 1.379(3) yes
N2 C12 . 1.344(3) yes
N2 H2 . 0.8600 ?
O1 C1 . 1.350(3) yes
O1 H1 . 0.8200 ?
O2 C12 . 1.221(3) yes
O3 H3WA . 0.8940 ?
O3 H3WB . 0.8556 ?
C1 C10 . 1.394(4) ?
C1 C2 . 1.415(4) ?
C2 C3 . 1.352(4) ?
C2 H2A . 0.9300 ?
C3 C4 . 1.413(4) ?
C3 H3 . 0.9300 ?
C4 C5 . 1.411(4) ?
C4 C9 . 1.427(3) ?
C5 C6 . 1.348(4) ?
C5 H5 . 0.9300 ?
C6 C7 . 1.401(4) ?
C6 H6 . 0.9300 ?
C7 C8 . 1.368(4) ?
C7 H7 . 0.9300 ?
C8 C9 . 1.411(4) ?
C8 H8 . 0.9300 ?
C9 C10 . 1.439(3) ?
C10 C11 . 1.458(3) yes
C11 H11 . 0.9300 ?
C12 C12 3 1.525(5) yes

loop_
_geom_hbond_atom_site_label_D
_geom_hbond_atom_site_label_H
_geom_hbond_atom_site_label_A
_geom_hbond_site_symmetry_A
_geom_hbond_distance_DH
_geom_hbond_distance_HA
_geom_hbond_distance_DA
_geom_hbond_angle_DHA
_geom_hbond_publ_flag
N2 H2 O3 1_555 0.86 2.10 2.935(9) 162.4 yes
O1 H1 N1 1_555 0.82 1.83 2.554(9) 146.0 yes
O3 H3WB O2 4_566 0.86 2.40 2.933(9) 121.0 yes

loop_
_geom_torsion_atom_site_label_1
_geom_torsion_atom_site_label_2
_geom_torsion_atom_site_label_3
_geom_torsion_atom_site_label_4
_geom_torsion_site_symmetry_4
_geom_torsion
C11 N1 N2 C12 . -177.0(2)
O1 C1 C2 C3 . 179.1(3)
C10 C1 C2 C3 . 0.1(4)
C1 C2 C3 C4 . -0.3(4)
C2 C3 C4 C5 . -179.3(3)
C2 C3 C4 C9 . 0.8(4)
C3 C4 C5 C6 . -178.7(3)
C9 C4 C5 C6 . 1.1(4)
C4 C5 C6 C7 . -0.2(4)
C5 C6 C7 C8 . -0.7(5)
C6 C7 C8 C9 . 0.6(5)
C7 C8 C9 C4 . 0.3(4)
C7 C8 C9 C10 . -179.7(3)
C5 C4 C9 C8 . -1.1(4)
C3 C4 C9 C8 . 178.7(2)
C5 C4 C9 C10 . 178.9(2)
C3 C4 C9 C10 . -1.2(3)
O1 C1 C10 C9 . -179.5(2)
C2 C1 C10 C9 . -0.6(4)
O1 C1 C10 C11 . -0.7(4)
C2 C1 C10 C11 . 178.2(2)
C8 C9 C10 C1 . -178.8(2)
C4 C9 C10 C1 . 1.1(3)
C8 C9 C10 C11 . 2.4(4)
C4 C9 C10 C11 . -177.6(2)
N2 N1 C11 C10 . 179.0(2)
C1 C10 C11 N1 . 0.1(4)
C9 C10 C11 N1 . 178.9(2)
N1 N2 C12 O2 . -2.7(4)
N1 N2 C12 C12 3 177.9(2)
